data_7109685
loop_
_publ_author_name
'Ming-Chuan Cheng'
'Chi-Lun Mai'
'Chen-Yu Yeh'
'Gene-Hsiang Lee'
'Shie-Ming Peng'

_publ_section_title
;
 Facile synthesis of heterotrimetallic metal-string complex
 [NiCoRh(dpa)4Cl2] through direct metal replacement
;
_journal_name_full Chem.Commun.
_journal_page_first 7938
_journal_paper_doi 10.1039/c3cc43909g
_journal_volume 49
_journal_year 2013
_chemical_formula_sum 'C44 H42 Cl2 Co2 N12 O Rh'
_chemical_formula_weight 1046.57
_chemical_name_systematic
; 
 ? 
;
_space_group_IT_number 14
_symmetry_cell_setting monoclinic
_symmetry_space_group_name_Hall '-P 2ybc'
_symmetry_space_group_name_H-M 'P 1 21/c 1'
_atom_sites_solution_hydrogens geom
_atom_sites_solution_primary direct
_atom_sites_solution_secondary difmap
_audit_creation_method SHELXL-97
_cell_angle_alpha 90.00
_cell_angle_beta 98.7514(11)
_cell_angle_gamma 90.00
_cell_formula_units_Z 4
_cell_length_a 15.9265(3)
_cell_length_b 15.7081(3)
_cell_length_c 16.9952(3)
_cell_measurement_reflns_used 25058
_cell_measurement_temperature 150(2)
_cell_measurement_theta_max 27.50
_cell_measurement_theta_min 1.29
_cell_volume 4202.28(14)
_computing_cell_refinement DENZO-SMN
_computing_data_collection 'NONIUS COLLECT'
_computing_data_reduction DENZO-SMN
_computing_molecular_graphics 'Bruker SHELXTL'
_computing_publication_material 'Bruker SHELXTL'
_computing_structure_refinement 'SHELXL-97 (Sheldrick, 1997)'
_computing_structure_solution 'SHELXS-97 (Sheldrick, 1990)'
_diffrn_ambient_temperature 150(2)
_diffrn_measured_fraction_theta_full 0.994
_diffrn_measured_fraction_theta_max 0.994
_diffrn_measurement_device_type 'NONIUS KappaCCD'
_diffrn_measurement_method '\w scans'
_diffrn_radiation_monochromator graphite
_diffrn_radiation_source 'fine-focus sealed tube'
_diffrn_radiation_type MoK\a
_diffrn_radiation_wavelength 0.71073
_diffrn_reflns_av_R_equivalents 0.0403
_diffrn_reflns_av_sigmaI/netI 0.0610
_diffrn_reflns_limit_h_max 20
_diffrn_reflns_limit_h_min -20
_diffrn_reflns_limit_k_max 20
_diffrn_reflns_limit_k_min -18
_diffrn_reflns_limit_l_max 22
_diffrn_reflns_limit_l_min -22
_diffrn_reflns_number 25058
_diffrn_reflns_theta_full 27.50
_diffrn_reflns_theta_max 27.50
_diffrn_reflns_theta_min 1.29
_exptl_absorpt_coefficient_mu 1.348
_exptl_absorpt_correction_T_max 0.667
_exptl_absorpt_correction_T_min 0.597
_exptl_absorpt_correction_type multi-scan
_exptl_crystal_colour black
_exptl_crystal_density_diffrn 1.654
_exptl_crystal_density_method 'not measured'
_exptl_crystal_description block
_exptl_crystal_F_000 2124
_exptl_crystal_size_max 0.45
_exptl_crystal_size_mid 0.30
_exptl_crystal_size_min 0.30
_refine_diff_density_max 1.188
_refine_diff_density_min -0.849
_refine_diff_density_rms 0.100
_refine_ls_extinction_method none
_refine_ls_goodness_of_fit_ref 1.006
_refine_ls_hydrogen_treatment constr
_refine_ls_matrix_type full
_refine_ls_number_parameters 562
_refine_ls_number_reflns 9595
_refine_ls_number_restraints 0
_refine_ls_restrained_S_all 1.006
_refine_ls_R_factor_all 0.0669
_refine_ls_R_factor_gt 0.0373
_refine_ls_shift/su_max 0.005
_refine_ls_shift/su_mean 0.000
_refine_ls_structure_factor_coef Fsqd
_refine_ls_weighting_details 'calc w=1/[\s^2^(Fo^2^)+(0.0421P)^2^+0.0000P] where P=(Fo^2^+2Fc^2^)/3'
_refine_ls_weighting_scheme calc
_refine_ls_wR_factor_gt 0.0815
_refine_ls_wR_factor_ref 0.0883
_reflns_number_gt 6641
_reflns_number_total 9595
_reflns_threshold_expression >2sigma(I)
_cod_data_source_file c3cc43909g.txt
_cod_data_source_block ic15211-1
_cod_original_cell_volume 4202.27(13)
_cod_original_sg_symbol_H-M P2(1)/c
_cod_database_code 7109685

loop_
_symmetry_equiv_pos_as_xyz
'x, y, z'
'-x, y+1/2, -z+1/2'
'-x, -y, -z'
'x, -y-1/2, z-1/2'

loop_
_atom_site_label
_atom_site_type_symbol
_atom_site_fract_x
_atom_site_fract_y
_atom_site_fract_z
_atom_site_U_iso_or_equiv
_atom_site_adp_type
_atom_site_occupancy
_atom_site_symmetry_multiplicity
_atom_site_calc_flag
_atom_site_refinement_flags
_atom_site_disorder_assembly
_atom_site_disorder_group
M1 Rh 0.347247(17) 0.416054(18) 0.173086(15) 0.01886(8) Uani 0.50 1 d P A 1
M2 Co 0.140911(17) 0.545330(18) 0.303115(15) 0.01831(8) Uani 0.50 1 d P A 1
M1' Rh 0.140911(17) 0.545330(18) 0.303115(15) 0.01831(8) Uani 0.50 1 d P A 2
M2' Co 0.347247(17) 0.416054(18) 0.173086(15) 0.01886(8) Uani 0.50 1 d P A 2
Co2 Co 0.24535(2) 0.47916(2) 0.23971(2) 0.01552(9) Uani 1 1 d . . .
Cl1 Cl 0.45524(4) 0.34306(5) 0.10593(4) 0.02680(17) Uani 1 1 d . . .
Cl2 Cl 0.03140(4) 0.61513(5) 0.37404(4) 0.02758(17) Uani 1 1 d . . .
N1 N 0.29717(14) 0.30438(15) 0.20418(12) 0.0206(5) Uani 1 1 d . . .
N2 N 0.17643(14) 0.37888(15) 0.22171(12) 0.0186(5) Uani 1 1 d . A .
N3 N 0.05969(14) 0.45929(15) 0.24173(13) 0.0217(5) Uani 1 1 d . . .
N4 N 0.38675(14) 0.53519(15) 0.15462(13) 0.0210(5) Uani 1 1 d . . .
N5 N 0.31432(14) 0.57991(15) 0.25618(12) 0.0187(5) Uani 1 1 d . A .
N6 N 0.23845(14) 0.62045(15) 0.35578(13) 0.0206(5) Uani 1 1 d . . .
N7 N 0.25914(14) 0.42158(15) 0.07430(12) 0.0200(5) Uani 1 1 d . . .
N8 N 0.19053(14) 0.52426(15) 0.13957(13) 0.0216(5) Uani 1 1 d . A .
N9 N 0.11767(14) 0.62288(15) 0.20535(13) 0.0215(5) Uani 1 1 d . . .
N10 N 0.42112(14) 0.42106(15) 0.27977(13) 0.0199(5) Uani 1 1 d . . .
N11 N 0.30068(14) 0.43317(15) 0.33896(12) 0.0198(5) Uani 1 1 d . A .
N12 N 0.17565(15) 0.45624(15) 0.38992(13) 0.0221(5) Uani 1 1 d . . .
C1 C 0.34411(19) 0.2320(2) 0.21214(16) 0.0264(7) Uani 1 1 d . A .
H1 H 0.4019 0.2352 0.2046 0.032 Uiso 1 1 calc R . .
C2 C 0.3129(2) 0.1551(2) 0.23038(17) 0.0305(7) Uani 1 1 d . . .
H2 H 0.3478 0.1058 0.2346 0.037 Uiso 1 1 calc R A .
C3 C 0.22816(19) 0.1502(2) 0.24281(16) 0.0301(7) Uani 1 1 d . A .
H3 H 0.2041 0.0971 0.2542 0.036 Uiso 1 1 calc R . .
C4 C 0.18048(18) 0.22289(19) 0.23826(16) 0.0251(7) Uani 1 1 d . . .
H4 H 0.1232 0.2203 0.2475 0.030 Uiso 1 1 calc R A .
C5 C 0.21551(17) 0.30179(18) 0.22003(14) 0.0207(6) Uani 1 1 d . A .
C6 C 0.09011(17) 0.38858(18) 0.20869(15) 0.0197(6) Uani 1 1 d . A .
C7 C 0.03351(18) 0.33448(19) 0.16067(16) 0.0242(6) Uani 1 1 d . . .
H7 H 0.0545 0.2859 0.1366 0.029 Uiso 1 1 calc R A .
C8 C -0.05235(18) 0.3516(2) 0.14837(16) 0.0276(7) Uani 1 1 d . A .
H8 H -0.0907 0.3146 0.1166 0.033 Uiso 1 1 calc R . .
C9 C -0.08214(18) 0.4230(2) 0.18262(17) 0.0293(7) Uani 1 1 d . . .
H9 H -0.1411 0.4356 0.1753 0.035 Uiso 1 1 calc R A .
C10 C -0.02454(18) 0.4754(2) 0.22744(17) 0.0265(7) Uani 1 1 d . A .
H10 H -0.0450 0.5254 0.2495 0.032 Uiso 1 1 calc R . .
C11 C 0.43617(18) 0.55178(19) 0.09780(16) 0.0239(7) Uani 1 1 d . A .
H11 H 0.4474 0.5067 0.0637 0.029 Uiso 1 1 calc R . .
C12 C 0.47047(19) 0.6298(2) 0.08726(16) 0.0272(7) Uani 1 1 d . . .
H12 H 0.5063 0.6383 0.0481 0.033 Uiso 1 1 calc R A .
C13 C 0.45158(19) 0.6966(2) 0.13547(16) 0.0274(7) Uani 1 1 d . A .
H13 H 0.4744 0.7517 0.1295 0.033 Uiso 1 1 calc R . .
C14 C 0.39978(18) 0.68230(19) 0.19176(16) 0.0237(6) Uani 1 1 d . . .
H14 H 0.3855 0.7282 0.2237 0.028 Uiso 1 1 calc R A .
C15 C 0.36771(17) 0.60029(19) 0.20260(15) 0.0206(6) Uani 1 1 d . A .
C16 C 0.31288(17) 0.62561(18) 0.32492(15) 0.0196(6) Uani 1 1 d . A .
C17 C 0.38223(18) 0.67075(19) 0.36636(16) 0.0249(7) Uani 1 1 d . . .
H17 H 0.4343 0.6729 0.3456 0.030 Uiso 1 1 calc R A .
C18 C 0.37535(19) 0.7114(2) 0.43613(16) 0.0280(7) Uani 1 1 d . A .
H18 H 0.4220 0.7427 0.4634 0.034 Uiso 1 1 calc R . .
C19 C 0.29963(19) 0.7065(2) 0.46683(16) 0.0307(7) Uani 1 1 d . . .
H19 H 0.2932 0.7346 0.5150 0.037 Uiso 1 1 calc R A .
C20 C 0.23443(19) 0.66008(19) 0.42583(16) 0.0266(7) Uani 1 1 d . A .
H20 H 0.1833 0.6554 0.4479 0.032 Uiso 1 1 calc R . .
C21 C 0.26040(19) 0.36742(19) 0.01281(16) 0.0253(7) Uani 1 1 d . A .
H21 H 0.3088 0.3319 0.0131 0.030 Uiso 1 1 calc R . .
C22 C 0.1956(2) 0.3609(2) -0.04995(16) 0.0329(8) Uani 1 1 d . . .
H22 H 0.1993 0.3220 -0.0921 0.040 Uiso 1 1 calc R A .
C23 C 0.1247(2) 0.4121(2) -0.05086(17) 0.0316(7) Uani 1 1 d . A .
H23 H 0.0785 0.4078 -0.0932 0.038 Uiso 1 1 calc R . .
C24 C 0.12185(19) 0.4694(2) 0.01044(16) 0.0274(7) Uani 1 1 d . . .
H24 H 0.0738 0.5053 0.0101 0.033 Uiso 1 1 calc R A .
C25 C 0.19050(17) 0.47448(19) 0.07350(16) 0.0218(6) Uani 1 1 d . A .
C26 C 0.14497(17) 0.59839(18) 0.13647(16) 0.0201(6) Uani 1 1 d . A .
C27 C 0.12795(18) 0.6511(2) 0.06880(16) 0.0264(7) Uani 1 1 d . . .
H27 H 0.1504 0.6367 0.0219 0.032 Uiso 1 1 calc R A .
C28 C 0.07969(19) 0.7226(2) 0.06999(18) 0.0323(7) Uani 1 1 d . A .
H28 H 0.0660 0.7562 0.0234 0.039 Uiso 1 1 calc R . .
C29 C 0.05058(19) 0.7458(2) 0.14001(17) 0.0307(7) Uani 1 1 d . . .
H29 H 0.0164 0.7950 0.1422 0.037 Uiso 1 1 calc R A .
C30 C 0.07261(19) 0.69565(19) 0.20566(17) 0.0273(7) Uani 1 1 d . A .
H30 H 0.0552 0.7130 0.2543 0.033 Uiso 1 1 calc R . .
C31 C 0.50641(18) 0.4275(2) 0.28346(17) 0.0267(7) Uani 1 1 d . A .
H31 H 0.5291 0.4283 0.2349 0.032 Uiso 1 1 calc R . .
C32 C 0.56175(19) 0.4328(2) 0.35343(18) 0.0311(7) Uani 1 1 d . . .
H32 H 0.6212 0.4381 0.3537 0.037 Uiso 1 1 calc R A .
C33 C 0.52754(19) 0.4302(2) 0.42394(17) 0.0291(7) Uani 1 1 d . A .
H33 H 0.5641 0.4310 0.4736 0.035 Uiso 1 1 calc R . .
C34 C 0.44187(18) 0.42631(19) 0.42213(16) 0.0260(7) Uani 1 1 d . . .
H34 H 0.4190 0.4245 0.4706 0.031 Uiso 1 1 calc R A .
C35 C 0.38694(17) 0.42501(18) 0.34896(15) 0.0194(6) Uani 1 1 d . A .
C36 C 0.25194(17) 0.41468(18) 0.39749(15) 0.0207(6) Uani 1 1 d . A .
C37 C 0.27334(19) 0.3555(2) 0.45882(16) 0.0268(7) Uani 1 1 d . . .
H37 H 0.3257 0.3255 0.4633 0.032 Uiso 1 1 calc R A .
C38 C 0.21871(19) 0.3406(2) 0.51252(16) 0.0288(7) Uani 1 1 d . A .
H38 H 0.2345 0.3028 0.5559 0.035 Uiso 1 1 calc R . .
C39 C 0.1408(2) 0.3808(2) 0.50312(17) 0.0304(7) Uani 1 1 d . . .
H39 H 0.1016 0.3700 0.5388 0.036 Uiso 1 1 calc R A .
C40 C 0.12125(19) 0.4367(2) 0.44117(16) 0.0283(7) Uani 1 1 d . A .
H40 H 0.0669 0.4631 0.4338 0.034 Uiso 1 1 calc R . .
O1 O 0.73365(13) 0.43630(14) 0.24909(12) 0.0356(5) Uani 1 1 d . . .
C41 C 0.6677(2) 0.4524(3) 0.11507(19) 0.0511(11) Uani 1 1 d . . .
H41A H 0.6305 0.4952 0.1337 0.077 Uiso 1 1 calc R . .
H41B H 0.6370 0.4227 0.0688 0.077 Uiso 1 1 calc R . .
H41C H 0.7179 0.4805 0.1000 0.077 Uiso 1 1 calc R . .
C42 C 0.69604(19) 0.3872(2) 0.18296(18) 0.0381(9) Uani 1 1 d . . .
H42A H 0.6465 0.3551 0.1962 0.046 Uiso 1 1 calc R . .
H42B H 0.7376 0.3463 0.1669 0.046 Uiso 1 1 calc R . .
C43 C 0.7737(2) 0.3833(2) 0.31177(18) 0.0380(8) Uani 1 1 d . . .
H43A H 0.8162 0.3463 0.2919 0.046 Uiso 1 1 calc R . .
H43B H 0.7308 0.3465 0.3313 0.046 Uiso 1 1 calc R . .
C44 C 0.8166(2) 0.4382(2) 0.37866(19) 0.0452(9) Uani 1 1 d . . .
H44A H 0.8600 0.4735 0.3594 0.068 Uiso 1 1 calc R . .
H44B H 0.8434 0.4020 0.4223 0.068 Uiso 1 1 calc R . .
H44C H 0.7743 0.4750 0.3979 0.068 Uiso 1 1 calc R . .

loop_
_atom_site_aniso_label
_atom_site_aniso_U_11
_atom_site_aniso_U_22
_atom_site_aniso_U_33
_atom_site_aniso_U_23
_atom_site_aniso_U_13
_atom_site_aniso_U_12
M1 0.01826(15) 0.02030(17) 0.01856(15) -0.00027(11) 0.00452(11) 0.00068(12)
M2 0.01728(15) 0.01929(17) 0.01890(14) 0.00039(11) 0.00446(11) -0.00098(12)
M1' 0.01728(15) 0.01929(17) 0.01890(14) 0.00039(11) 0.00446(11) -0.00098(12)
M2' 0.01826(15) 0.02030(17) 0.01856(15) -0.00027(11) 0.00452(11) 0.00068(12)
Co2 0.01419(19) 0.0172(2) 0.01571(18) -0.00068(14) 0.00417(14) -0.00017(15)
Cl1 0.0250(4) 0.0294(4) 0.0283(4) -0.0012(3) 0.0115(3) 0.0046(3)
Cl2 0.0252(4) 0.0278(4) 0.0325(4) 0.0004(3) 0.0129(3) 0.0040(3)
N1 0.0211(13) 0.0233(14) 0.0179(12) -0.0013(10) 0.0052(9) 0.0030(11)
N2 0.0170(12) 0.0171(13) 0.0220(12) -0.0014(9) 0.0043(9) -0.0001(10)
N3 0.0201(13) 0.0230(14) 0.0231(12) 0.0024(10) 0.0067(10) 0.0002(11)
N4 0.0183(13) 0.0253(14) 0.0198(12) 0.0008(10) 0.0037(9) 0.0008(11)
N5 0.0193(12) 0.0197(13) 0.0179(11) -0.0008(9) 0.0050(9) -0.0018(10)
N6 0.0234(13) 0.0188(13) 0.0211(12) 0.0005(10) 0.0087(10) 0.0012(11)
N7 0.0224(13) 0.0186(13) 0.0195(12) -0.0010(9) 0.0050(9) -0.0013(11)
N8 0.0192(13) 0.0247(14) 0.0219(12) -0.0013(10) 0.0059(9) 0.0004(11)
N9 0.0210(13) 0.0224(14) 0.0218(12) -0.0016(10) 0.0058(9) -0.0012(11)
N10 0.0211(13) 0.0164(13) 0.0231(12) -0.0003(9) 0.0064(9) 0.0010(10)
N11 0.0179(12) 0.0245(14) 0.0178(11) -0.0008(10) 0.0049(9) 0.0000(11)
N12 0.0249(13) 0.0220(14) 0.0211(12) -0.0016(10) 0.0086(10) -0.0022(11)
C1 0.0266(16) 0.0296(19) 0.0237(15) 0.0026(13) 0.0063(12) 0.0085(14)
C2 0.0344(18) 0.0255(18) 0.0320(16) 0.0031(13) 0.0059(13) 0.0087(15)
C3 0.0382(19) 0.0239(18) 0.0284(16) 0.0036(13) 0.0055(13) 0.0011(15)
C4 0.0251(16) 0.0246(17) 0.0256(15) 0.0030(12) 0.0041(12) -0.0027(14)
C5 0.0209(15) 0.0255(17) 0.0148(13) 0.0016(11) 0.0001(11) -0.0008(13)
C6 0.0183(15) 0.0221(16) 0.0195(14) 0.0049(11) 0.0054(11) -0.0031(13)
C7 0.0256(16) 0.0224(17) 0.0249(15) 0.0032(12) 0.0045(12) -0.0027(13)
C8 0.0251(16) 0.0319(19) 0.0245(15) 0.0063(13) -0.0001(12) -0.0072(14)
C9 0.0170(15) 0.036(2) 0.0341(17) 0.0097(14) 0.0021(12) -0.0019(14)
C10 0.0201(16) 0.0307(19) 0.0296(16) 0.0044(13) 0.0069(12) 0.0050(14)
C11 0.0263(16) 0.0263(18) 0.0208(15) 0.0024(12) 0.0087(12) 0.0034(14)
C12 0.0290(17) 0.0292(18) 0.0247(15) 0.0047(13) 0.0085(12) 0.0002(14)
C13 0.0299(17) 0.0260(18) 0.0269(16) 0.0052(13) 0.0063(13) -0.0049(14)
C14 0.0291(16) 0.0190(16) 0.0234(15) 0.0006(12) 0.0051(12) -0.0007(13)
C15 0.0175(15) 0.0252(17) 0.0184(14) 0.0000(11) 0.0009(11) 0.0020(13)
C16 0.0195(15) 0.0180(16) 0.0219(14) 0.0019(11) 0.0052(11) 0.0006(12)
C17 0.0253(16) 0.0266(18) 0.0235(15) -0.0008(12) 0.0057(12) -0.0051(14)
C18 0.0326(18) 0.0294(19) 0.0212(15) -0.0033(12) 0.0018(12) -0.0079(14)
C19 0.0371(19) 0.036(2) 0.0198(15) -0.0052(13) 0.0080(13) -0.0006(16)
C20 0.0321(17) 0.0273(18) 0.0222(15) 0.0013(12) 0.0099(12) 0.0001(14)
C21 0.0294(17) 0.0240(17) 0.0233(15) -0.0049(12) 0.0068(12) -0.0002(14)
C22 0.052(2) 0.0257(18) 0.0198(15) -0.0039(13) 0.0021(14) -0.0018(16)
C23 0.0390(19) 0.0284(19) 0.0239(16) -0.0011(13) -0.0062(13) -0.0068(16)
C24 0.0278(17) 0.0269(18) 0.0259(16) 0.0029(13) -0.0010(12) 0.0013(14)
C25 0.0229(16) 0.0223(17) 0.0208(14) 0.0030(11) 0.0049(11) -0.0028(13)
C26 0.0167(14) 0.0181(16) 0.0250(15) 0.0007(11) 0.0010(11) -0.0020(12)
C27 0.0311(17) 0.0267(18) 0.0220(15) 0.0005(12) 0.0058(12) -0.0012(14)
C28 0.0337(18) 0.0285(19) 0.0330(17) 0.0054(14) -0.0005(14) 0.0030(15)
C29 0.0300(18) 0.0243(18) 0.0380(18) 0.0019(14) 0.0057(14) 0.0066(14)
C30 0.0293(17) 0.0219(17) 0.0321(16) -0.0040(13) 0.0095(13) 0.0025(14)
C31 0.0190(16) 0.0281(18) 0.0339(17) -0.0016(13) 0.0069(12) 0.0000(13)
C32 0.0204(16) 0.033(2) 0.0393(19) -0.0053(14) 0.0034(13) 0.0034(14)
C33 0.0273(17) 0.0271(18) 0.0293(16) -0.0024(13) -0.0078(13) 0.0040(14)
C34 0.0283(17) 0.0280(18) 0.0216(15) -0.0010(12) 0.0035(12) 0.0001(14)
C35 0.0224(15) 0.0138(15) 0.0220(14) 0.0001(11) 0.0034(11) -0.0012(12)
C36 0.0216(15) 0.0224(17) 0.0185(14) -0.0045(11) 0.0047(11) -0.0047(13)
C37 0.0300(17) 0.0259(18) 0.0247(15) 0.0033(13) 0.0050(12) 0.0036(14)
C38 0.0419(19) 0.0230(18) 0.0227(15) 0.0050(12) 0.0086(13) -0.0004(15)
C39 0.0369(19) 0.0289(19) 0.0294(17) 0.0005(13) 0.0177(14) -0.0028(15)
C40 0.0299(17) 0.0286(18) 0.0292(17) -0.0039(13) 0.0131(13) -0.0038(15)
O1 0.0343(13) 0.0353(14) 0.0367(13) -0.0004(10) 0.0039(10) 0.0024(11)
C41 0.0268(19) 0.092(3) 0.0322(19) 0.0153(19) -0.0047(14) -0.005(2)
C42 0.0235(17) 0.046(2) 0.048(2) -0.0176(17) 0.0138(15) -0.0151(16)
C43 0.040(2) 0.036(2) 0.0386(19) 0.0044(15) 0.0088(15) 0.0076(17)
C44 0.043(2) 0.053(3) 0.039(2) 0.0015(17) 0.0041(16) -0.0005(19)

loop_
_atom_type_symbol
_atom_type_description
_atom_type_scat_dispersion_real
_atom_type_scat_dispersion_imag
_atom_type_scat_source
C C 0.0033 0.0016 'International Tables Vol C Tables 4.2.6.8 and 6.1.1.4'
H H 0.0000 0.0000 'International Tables Vol C Tables 4.2.6.8 and 6.1.1.4'
N N 0.0061 0.0033 'International Tables Vol C Tables 4.2.6.8 and 6.1.1.4'
O O 0.0106 0.0060 'International Tables Vol C Tables 4.2.6.8 and 6.1.1.4'
Cl Cl 0.1484 0.1585 'International Tables Vol C Tables 4.2.6.8 and 6.1.1.4'
Co Co 0.3494 0.9721 'International Tables Vol C Tables 4.2.6.8 and 6.1.1.4'
Rh Rh -1.1178 0.9187 'International Tables Vol C Tables 4.2.6.8 and 6.1.1.4'

loop_
_geom_angle_atom_site_label_1
_geom_angle_atom_site_label_2
_geom_angle_atom_site_label_3
_geom_angle
N10 M1 N4 87.15(9)
N10 M1 N7 170.73(9)
N4 M1 N7 91.41(9)
N10 M1 N1 89.90(9)
N4 M1 N1 171.08(8)
N7 M1 N1 90.16(9)
N10 M1 Co2 84.29(6)
N4 M1 Co2 86.43(6)
N7 M1 Co2 86.48(6)
N1 M1 Co2 84.90(6)
N10 M1 Cl1 94.67(6)
N4 M1 Cl1 95.90(6)
N7 M1 Cl1 94.59(6)
N1 M1 Cl1 92.73(6)
Co2 M1 Cl1 177.41(2)
N3 M2 N6 169.86(9)
N3 M2 N12 89.80(9)
N6 M2 N12 88.57(9)
N3 M2 N9 87.54(9)
N6 M2 N9 92.48(9)
N12 M2 N9 170.65(9)
N3 M2 Co2 84.89(6)
N6 M2 Co2 84.99(6)
N12 M2 Co2 84.02(6)
N9 M2 Co2 86.81(6)
N3 M2 Cl2 95.83(6)
N6 M2 Cl2 94.28(6)
N12 M2 Cl2 94.80(6)
N9 M2 Cl2 94.39(6)
Co2 M2 Cl2 178.62(2)
N2 Co2 N11 90.35(10)
N2 Co2 N5 179.21(9)
N11 Co2 N5 90.35(9)
N2 Co2 N8 89.41(10)
N11 Co2 N8 179.33(10)
N5 Co2 N8 89.89(10)
N2 Co2 M1 89.83(6)
N11 Co2 M1 90.36(6)
N5 Co2 M1 89.78(6)
N8 Co2 M1 89.01(6)
N2 Co2 M2 90.49(6)
N11 Co2 M2 91.48(6)
N5 Co2 M2 89.87(6)
N8 Co2 M2 89.15(7)
M1 Co2 M2 178.13(2)
C1 N1 C5 118.8(2)
C1 N1 M1 121.18(19)
C5 N1 M1 119.99(18)
C5 N2 C6 123.1(2)
C5 N2 Co2 118.73(18)
C6 N2 Co2 118.11(18)
C10 N3 C6 118.9(2)
C10 N3 M2 120.2(2)
C6 N3 M2 120.73(18)
C11 N4 C15 118.9(2)
C11 N4 M1 121.11(19)
C15 N4 M1 119.87(17)
C15 N5 C16 122.2(2)
C15 N5 Co2 119.50(18)
C16 N5 Co2 118.08(17)
C20 N6 C16 118.0(2)
C20 N6 M2 121.05(18)
C16 N6 M2 120.70(18)
C21 N7 C25 118.7(2)
C21 N7 M1 121.74(19)
C25 N7 M1 119.10(18)
C25 N8 C26 121.4(2)
C25 N8 Co2 117.29(19)
C26 N8 Co2 120.89(18)
C30 N9 C26 118.7(2)
C30 N9 M2 122.07(18)
C26 N9 M2 119.10(19)
C31 N10 C35 118.9(2)
C31 N10 M1 119.40(18)
C35 N10 M1 121.48(18)
C35 N11 C36 123.8(2)
C35 N11 Co2 117.60(16)
C36 N11 Co2 118.55(18)
C40 N12 C36 118.5(2)
C40 N12 M2 119.3(2)
C36 N12 M2 122.19(17)
N1 C1 C2 123.5(3)
C1 C2 C3 118.6(3)
C4 C3 C2 119.0(3)
C3 C4 C5 120.7(3)
N2 C5 N1 115.3(2)
N2 C5 C4 125.3(2)
N1 C5 C4 119.2(3)
N3 C6 N2 115.8(2)
N3 C6 C7 119.6(2)
N2 C6 C7 124.5(3)
C8 C7 C6 120.3(3)
C7 C8 C9 119.4(3)
C10 C9 C8 118.5(3)
N3 C10 C9 123.3(3)
N4 C11 C12 123.5(3)
C11 C12 C13 118.2(3)
C14 C13 C12 119.6(3)
C13 C14 C15 120.6(3)
N4 C15 N5 115.8(2)
N4 C15 C14 119.2(2)
N5 C15 C14 124.9(3)
N6 C16 N5 115.0(2)
N6 C16 C17 119.8(2)
N5 C16 C17 125.1(2)
C18 C17 C16 120.6(3)
C17 C18 C19 119.3(3)
C20 C19 C18 118.3(3)
N6 C20 C19 124.0(3)
N7 C21 C22 123.5(3)
C21 C22 C23 118.8(3)
C24 C23 C22 119.3(3)
C23 C24 C25 119.9(3)
N8 C25 N7 115.9(2)
N8 C25 C24 124.0(3)
N7 C25 C24 119.8(3)
N9 C26 N8 116.3(2)
N9 C26 C27 119.2(3)
N8 C26 C27 124.5(2)
C28 C27 C26 120.7(3)
C27 C28 C29 119.5(3)
C30 C29 C28 118.0(3)
N9 C30 C29 123.7(3)
N10 C31 C32 123.6(3)
C31 C32 C33 117.5(3)
C34 C33 C32 120.3(3)
C33 C34 C35 120.4(3)
N11 C35 N10 114.9(2)
N11 C35 C34 126.0(2)
N10 C35 C34 119.0(2)
N12 C36 N11 114.8(2)
N12 C36 C37 120.0(2)
N11 C36 C37 125.1(3)
C38 C37 C36 120.0(3)
C37 C38 C39 119.7(3)
C40 C39 C38 118.6(3)
N12 C40 C39 123.1(3)
C42 O1 C43 111.2(3)
O1 C42 C41 105.6(3)
O1 C43 C44 109.3(3)

loop_
_geom_bond_atom_site_label_1
_geom_bond_atom_site_label_2
_geom_bond_distance
M1 N10 2.007(2)
M1 N4 2.014(2)
M1 N7 2.019(2)
M1 N1 2.030(2)
M1 Co2 2.3362(4)
M1 Cl1 2.4845(7)
M2 N3 2.044(2)
M2 N6 2.045(2)
M2 N12 2.048(2)
M2 N9 2.048(2)
M2 Co2 2.3566(4)
M2 Cl2 2.5173(7)
Co2 N2 1.918(2)
Co2 N11 1.921(2)
Co2 N5 1.923(2)
Co2 N8 1.926(2)
N1 C1 1.356(4)
N1 C5 1.368(3)
N2 C5 1.364(4)
N2 C6 1.367(3)
N3 C10 1.350(3)
N3 C6 1.366(4)
N4 C11 1.361(3)
N4 C15 1.370(3)
N5 C15 1.375(3)
N5 C16 1.374(3)
N6 C20 1.354(3)
N6 C16 1.370(3)
N7 C21 1.350(3)
N7 C25 1.372(4)
N8 C25 1.368(3)
N8 C26 1.369(4)
N9 C30 1.350(4)
N9 C26 1.365(3)
N10 C31 1.354(3)
N10 C35 1.370(3)
N11 C35 1.364(3)
N11 C36 1.383(3)
N12 C40 1.354(3)
N12 C36 1.368(4)
C1 C2 1.360(4)
C2 C3 1.399(4)
C3 C4 1.367(4)
C4 C5 1.413(4)
C6 C7 1.406(4)
C7 C8 1.378(4)
C8 C9 1.380(4)
C9 C10 1.373(4)
C11 C12 1.364(4)
C12 C13 1.392(4)
C13 C14 1.373(4)
C14 C15 1.408(4)
C16 C17 1.408(4)
C17 C18 1.366(4)
C18 C19 1.387(4)
C19 C20 1.370(4)
C21 C22 1.370(4)
C22 C23 1.384(4)
C23 C24 1.383(4)
C24 C25 1.412(4)
C26 C27 1.410(4)
C27 C28 1.362(4)
C28 C29 1.390(4)
C29 C30 1.367(4)
C31 C32 1.371(4)
C32 C33 1.390(4)
C33 C34 1.361(4)
C34 C35 1.408(4)
C36 C37 1.400(4)
C37 C38 1.373(4)
C38 C39 1.379(4)
C39 C40 1.370(4)
O1 C42 1.419(4)
O1 C43 1.424(4)
C41 C42 1.558(5)
C43 C44 1.506(5)
